data_4101500
loop_
_publ_author_name
'Lu, Shao-Feng'
'Du, Da-Ming'
'Xu, Jiaxi'
'Zhang, Shi-Wei'

_publ_section_title
;
 Asymmetric Michael addition of nitroalkanes to nitroalkenes catalyzed
 by C2-symmetric tridentate bis(oxazoline) and bis(thiazoline) zinc
 complexes.
;
_journal_issue 23
_journal_name_full 'Journal of the American Chemical Society'
_journal_page_first 7418
_journal_page_last 7419
_journal_paper_doi 10.1021/ja0604008
_journal_volume 128
_journal_year 2006
_chemical_formula_sum 'C10 H11 Cl N2 O4'
_chemical_formula_weight 258.66
_chemical_name_systematic
; 
 ? 
;
_space_group_IT_number 19
_symmetry_cell_setting orthorhombic
_symmetry_space_group_name_Hall 'P 2ac 2ab'
_symmetry_space_group_name_H-M 'P 21 21 21'
_atom_sites_solution_hydrogens geom
_atom_sites_solution_primary direct
_atom_sites_solution_secondary difmap
_audit_creation_method SHELXL-97
_cell_angle_alpha 90.00
_cell_angle_beta 90.00
_cell_angle_gamma 90.00
_cell_formula_units_Z 4
_cell_length_a 5.9181(12)
_cell_length_b 7.2067(14)
_cell_length_c 28.153(6)
_cell_measurement_reflns_used 4651
_cell_measurement_temperature 293(2)
_cell_measurement_theta_max 25.02
_cell_measurement_theta_min 2.89
_cell_volume 1200.7(4)
_computing_cell_refinement Rapid-AUTO
_computing_data_collection 'Rapid-AUTO (Rigaku,2000)'
_computing_data_reduction 'CrystalStructure (Rigaku/MSC,2000)'
_computing_molecular_graphics 'Siemens SHELXTL V4.2,(Sheldrick,1990)'
_computing_publication_material SHELXL-97,(Sheldrick,1997)
_computing_structure_refinement SHELXL-97,(Sheldrick,1997)
_computing_structure_solution SHELXS-97,(Sheldrick,1997)
_diffrn_ambient_temperature 293(2)
_diffrn_detector_area_resol_mean 10.00
_diffrn_measured_fraction_theta_full 0.998
_diffrn_measured_fraction_theta_max 0.998
_diffrn_measurement_device_type 'Rigaku RAXIS RAPID IP'
_diffrn_measurement_method \W
_diffrn_radiation_monochromator graphite
_diffrn_radiation_source 'fine-focus sealed tube'
_diffrn_radiation_type MoK\a
_diffrn_radiation_wavelength 0.71073
_diffrn_reflns_av_R_equivalents 0.0457
_diffrn_reflns_av_sigmaI/netI 0.0957
_diffrn_reflns_limit_h_max 7
_diffrn_reflns_limit_h_min -6
_diffrn_reflns_limit_k_max 8
_diffrn_reflns_limit_k_min -8
_diffrn_reflns_limit_l_max 33
_diffrn_reflns_limit_l_min -32
_diffrn_reflns_number 4651
_diffrn_reflns_theta_full 25.02
_diffrn_reflns_theta_max 25.02
_diffrn_reflns_theta_min 2.89
_diffrn_standards_decay_% 0
_diffrn_standards_interval_count 0
_diffrn_standards_interval_time 0
_diffrn_standards_number 0
_exptl_absorpt_coefficient_mu 0.323
_exptl_absorpt_correction_T_max 0.968
_exptl_absorpt_correction_T_min 0.851
_exptl_absorpt_correction_type empirical
_exptl_absorpt_process_details
; 
                                  HIGASHI, T. (1995). Abscor-Empirical
                                  Absorption Correction based on Fourier
                                  Series Approximation.
                                  Rigaku Corporation,Tokyo,Japan.
;
_exptl_crystal_colour colourless
_exptl_crystal_density_diffrn 1.431
_exptl_crystal_density_method 'not measured'
_exptl_crystal_description needle-like
_exptl_crystal_F_000 536
_exptl_crystal_size_max 0.50
_exptl_crystal_size_mid 0.10
_exptl_crystal_size_min 0.10
_refine_diff_density_max 0.133
_refine_diff_density_min -0.143
_refine_diff_density_rms 0.031
_refine_ls_abs_structure_details 'Flack H D (1983), Acta Cryst. A39, 876-881'
_refine_ls_abs_structure_Flack 0.01(10)
_refine_ls_extinction_coef 0.0323(9)
_refine_ls_extinction_expression Fc^*^=kFc[1+0.001xFc^2^\l^3^/sin(2\q)]^-1/4^
_refine_ls_extinction_method SHELXL
_refine_ls_goodness_of_fit_ref 0.808
_refine_ls_hydrogen_treatment constr
_refine_ls_matrix_type full
_refine_ls_number_parameters 155
_refine_ls_number_reflns 2108
_refine_ls_number_restraints 0
_refine_ls_restrained_S_all 0.808
_refine_ls_R_factor_all 0.0718
_refine_ls_R_factor_gt 0.0314
_refine_ls_shift/su_max 0.001
_refine_ls_shift/su_mean 0.000
_refine_ls_structure_factor_coef Fsqd
_refine_ls_weighting_details 'calc w=1/[\s^2^(Fo^2^)+(0.0055P)^2^+0.0000P] where P=(Fo^2^+2Fc^2^)/3'
_refine_ls_weighting_scheme calc
_refine_ls_wR_factor_gt 0.0467
_refine_ls_wR_factor_ref 0.0503
_reflns_number_gt 992
_reflns_number_total 2108
_reflns_threshold_expression >2sigma(I)
_cod_data_source_file ja0604008si20060118_093121.cif
_cod_data_source_block a
_cod_original_sg_symbol_H-M P2(1)2(1)2(1)
_cod_database_code 4101500

loop_
_symmetry_equiv_pos_as_xyz
'x, y, z'
'-x+1/2, -y, z+1/2'
'-x, y+1/2, -z+1/2'
'x+1/2, -y+1/2, -z'

loop_
_atom_site_label
_atom_site_type_symbol
_atom_site_fract_x
_atom_site_fract_y
_atom_site_fract_z
_atom_site_U_iso_or_equiv
_atom_site_adp_type
_atom_site_occupancy
_atom_site_symmetry_multiplicity
_atom_site_calc_flag
_atom_site_refinement_flags
Cl1 Cl 0.53963(18) 0.59091(14) 0.75655(3) 0.0995(4) Uani 1 1 d .
O1 O 0.9640(4) 0.6426(3) 0.97767(7) 0.0929(9) Uani 1 1 d .
O2 O 1.2425(4) 0.7071(3) 0.93281(7) 0.0684(8) Uani 1 1 d .
O3 O 0.6364(5) 1.2341(4) 0.95785(9) 0.1197(12) Uani 1 1 d .
O4 O 0.5739(4) 1.2777(4) 0.88385(9) 0.1055(10) Uani 1 1 d .
N1 N 1.0767(5) 0.7502(4) 0.95515(8) 0.0519(7) Uani 1 1 d .
N2 N 0.6992(6) 1.2540(5) 0.91720(12) 0.0740(10) Uani 1 1 d .
C1 C 0.9946(5) 0.8984(4) 0.82413(9) 0.0485(8) Uani 1 1 d .
H1 H 1.1340 0.9518 0.8174 0.058 Uiso 1 1 calc R
C2 C 0.8870(6) 0.7971(5) 0.78961(10) 0.0592(11) Uani 1 1 d .
H2 H 0.9537 0.7813 0.7600 0.071 Uiso 1 1 calc R
C3 C 0.6796(6) 0.7191(5) 0.79915(11) 0.0576(10) Uani 1 1 d .
C4 C 0.5808(5) 0.7390(4) 0.84266(10) 0.0507(9) Uani 1 1 d .
H4 H 0.4417 0.6843 0.8489 0.061 Uiso 1 1 calc R
C5 C 0.6894(5) 0.8412(4) 0.87722(10) 0.0477(9) Uani 1 1 d .
H5 H 0.6207 0.8559 0.9067 0.057 Uiso 1 1 calc R
C6 C 0.9006(5) 0.9234(4) 0.86908(10) 0.0374(8) Uani 1 1 d .
C7 C 1.0221(5) 1.0370(3) 0.90620(8) 0.0394(8) Uani 1 1 d .
H7 H 1.1824 1.0349 0.8975 0.047 Uiso 1 1 calc R
C8 C 1.0071(5) 0.9509(4) 0.95591(8) 0.0499(9) Uani 1 1 d .
H8A H 1.1044 1.0189 0.9775 0.060 Uiso 1 1 calc R
H8B H 0.8532 0.9608 0.9675 0.060 Uiso 1 1 calc R
C9 C 0.9527(5) 1.2440(4) 0.90784(10) 0.0526(8) Uani 1 1 d .
H9 H 1.0321 1.3039 0.9343 0.063 Uiso 1 1 calc R
C10 C 1.0066(6) 1.3478(4) 0.86273(10) 0.0711(11) Uani 1 1 d .
H10A H 0.9583 1.4744 0.8658 0.107 Uiso 1 1 calc R
H10B H 0.9292 1.2908 0.8366 0.107 Uiso 1 1 calc R
H10C H 1.1665 1.3443 0.8571 0.107 Uiso 1 1 calc R

loop_
_atom_site_aniso_label
_atom_site_aniso_U_11
_atom_site_aniso_U_22
_atom_site_aniso_U_33
_atom_site_aniso_U_23
_atom_site_aniso_U_13
_atom_site_aniso_U_12
Cl1 0.1049(8) 0.0999(9) 0.0935(7) -0.0517(7) -0.0257(6) 0.0019(8)
O1 0.109(2) 0.0598(17) 0.110(2) 0.0296(16) 0.0506(18) -0.0010(17)
O2 0.0723(19) 0.0607(19) 0.0724(15) 0.0104(14) 0.0128(14) 0.0153(16)
O3 0.136(3) 0.101(2) 0.122(2) -0.002(2) 0.056(2) 0.037(2)
O4 0.0650(18) 0.092(2) 0.160(3) 0.011(2) -0.0186(18) 0.0189(19)
N1 0.057(2) 0.055(2) 0.0442(18) 0.0020(17) 0.0004(15) 0.008(2)
N2 0.083(3) 0.0376(19) 0.102(3) -0.002(2) 0.007(2) 0.018(2)
C1 0.043(2) 0.052(2) 0.0502(17) 0.0065(19) 0.0056(18) -0.001(2)
C2 0.066(3) 0.067(3) 0.044(2) -0.0075(19) 0.0062(19) 0.003(2)
C3 0.068(3) 0.054(3) 0.051(2) -0.017(2) -0.015(2) 0.007(2)
C4 0.0377(19) 0.040(2) 0.074(2) -0.011(2) -0.0038(19) -0.003(2)
C5 0.045(2) 0.044(2) 0.054(2) -0.0036(18) 0.0047(19) 0.0038(17)
C6 0.0340(18) 0.034(2) 0.0445(19) 0.0037(17) -0.0025(16) 0.0037(17)
C7 0.0351(19) 0.0364(19) 0.0468(18) 0.0030(15) -0.0010(17) 0.0039(17)
C8 0.064(2) 0.042(2) 0.0441(19) -0.0019(15) -0.0036(18) 0.005(2)
C9 0.041(2) 0.042(2) 0.075(2) 0.001(2) -0.0116(19) -0.002(2)
C10 0.062(2) 0.048(2) 0.103(3) 0.020(2) -0.005(2) 0.004(2)

loop_
_atom_type_symbol
_atom_type_description
_atom_type_scat_dispersion_real
_atom_type_scat_dispersion_imag
_atom_type_scat_source
C C 0.0033 0.0016 'International Tables Vol C Tables 4.2.6.8 and 6.1.1.4'
H H 0.0000 0.0000 'International Tables Vol C Tables 4.2.6.8 and 6.1.1.4'
N N 0.0061 0.0033 'International Tables Vol C Tables 4.2.6.8 and 6.1.1.4'
O O 0.0106 0.0060 'International Tables Vol C Tables 4.2.6.8 and 6.1.1.4'
Cl Cl 0.1484 0.1585 'International Tables Vol C Tables 4.2.6.8 and 6.1.1.4'

loop_
_geom_angle_atom_site_label_1
_geom_angle_atom_site_label_2
_geom_angle_atom_site_label_3
_geom_angle
O1 N1 O2 124.1(3)
O1 N1 C8 117.4(3)
O2 N1 C8 118.5(3)
O4 N2 O3 124.2(4)
O4 N2 C9 118.4(3)
O3 N2 C9 117.3(3)
C2 C1 C6 121.8(3)
C2 C1 H1 119.1
C6 C1 H1 119.1
C1 C2 C3 119.5(3)
C1 C2 H2 120.2
C3 C2 H2 120.2
C4 C3 C2 120.9(3)
C4 C3 Cl1 118.3(3)
C2 C3 Cl1 120.7(3)
C3 C4 C5 119.3(3)
C3 C4 H4 120.3
C5 C4 H4 120.3
C4 C5 C6 121.7(3)
C4 C5 H5 119.1
C6 C5 H5 119.1
C1 C6 C5 116.7(3)
C1 C6 C7 120.6(3)
C5 C6 C7 122.7(3)
C6 C7 C8 112.6(2)
C6 C7 C9 114.6(2)
C8 C7 C9 110.3(2)
C6 C7 H7 106.2
C8 C7 H7 106.2
C9 C7 H7 106.2
N1 C8 C7 111.1(2)
N1 C8 H8A 109.4
C7 C8 H8A 109.4
N1 C8 H8B 109.4
C7 C8 H8B 109.4
H8A C8 H8B 108.0
C10 C9 N2 109.3(3)
C10 C9 C7 113.4(3)
N2 C9 C7 108.1(3)
C10 C9 H9 108.7
N2 C9 H9 108.7
C7 C9 H9 108.7
C9 C10 H10A 109.5
C9 C10 H10B 109.5
H10A C10 H10B 109.5
C9 C10 H10C 109.5
H10A C10 H10C 109.5
H10B C10 H10C 109.5

loop_
_geom_bond_atom_site_label_1
_geom_bond_atom_site_label_2
_geom_bond_distance
Cl1 C3 1.726(3)
O1 N1 1.203(3)
O2 N1 1.206(3)
O3 N2 1.212(3)
O4 N2 1.208(3)
N1 C8 1.505(3)
N2 C9 1.525(4)
C1 C2 1.372(4)
C1 C6 1.394(3)
C1 H1 0.9300
C2 C3 1.376(4)
C2 H2 0.9300
C3 C4 1.365(3)
C4 C5 1.379(3)
C4 H4 0.9300
C5 C6 1.402(3)
C5 H5 0.9300
C6 C7 1.510(3)
C7 C8 1.534(3)
C7 C9 1.548(3)
C7 H7 0.9800
C8 H8A 0.9700
C8 H8B 0.9700
C9 C10 1.508(3)
C9 H9 0.9800
C10 H10A 0.9600
C10 H10B 0.9600
C10 H10C 0.9600

loop_
_geom_torsion_atom_site_label_1
_geom_torsion_atom_site_label_2
_geom_torsion_atom_site_label_3
_geom_torsion_atom_site_label_4
_geom_torsion
C6 C1 C2 C3 0.6(5)
C1 C2 C3 C4 -0.8(5)
C1 C2 C3 Cl1 180.0(2)
C2 C3 C4 C5 0.9(5)
Cl1 C3 C4 C5 -179.9(2)
C3 C4 C5 C6 -0.8(4)
C2 C1 C6 C5 -0.5(4)
C2 C1 C6 C7 -179.5(3)
C4 C5 C6 C1 0.6(4)
C4 C5 C6 C7 179.5(3)
C1 C6 C7 C8 -139.4(3)
C5 C6 C7 C8 41.7(3)
C1 C6 C7 C9 93.3(3)
C5 C6 C7 C9 -85.5(3)
O1 N1 C8 C7 -137.2(3)
O2 N1 C8 C7 43.8(4)
C6 C7 C8 N1 51.2(3)
C9 C7 C8 N1 -179.3(2)
O4 N2 C9 C10 25.0(5)
O3 N2 C9 C10 -156.2(4)
O4 N2 C9 C7 -98.8(4)
O3 N2 C9 C7 79.9(4)
C6 C7 C9 C10 -63.0(3)
C8 C7 C9 C10 168.6(3)
C6 C7 C9 N2 58.3(3)
C8 C7 C9 N2 -70.1(3)
